data_7020099
loop_
_publ_author_name
'Day, Benjamin M.'
'Knowelden, William'
'Coles, Martyn P.'

_publ_section_title
;
 Synthetic and catalytic intermediates in a magnesium promoted Tishchenko
 reaction.
;
_journal_issue 36
_journal_name_full 'Dalton transactions (Cambridge, England : 2003)'
_journal_page_first 10930
_journal_page_last 10933
_journal_paper_doi 10.1039/c2dt31442h
_journal_volume 41
_journal_year 2012
_chemical_compound_source 'synthesis as described'
_chemical_formula_moiety 'C32 H59 Mg N3 O Si2'
_chemical_formula_sum 'C32 H59 Mg N3 O Si2'
_chemical_formula_weight 582.31
_chemical_name_systematic
;
?
;
_space_group_IT_number 14
_symmetry_cell_setting monoclinic
_symmetry_Int_Tables_number 14
_symmetry_space_group_name_Hall '-P 2ybc'
_symmetry_space_group_name_H-M 'P 1 21/c 1'
_atom_sites_solution_hydrogens geom
_atom_sites_solution_primary direct
_atom_sites_solution_secondary difmap
_audit_conform_dict_location ftp://ftp.iucr.org/pub/cif_core.dic
_audit_conform_dict_name cif_core.dic
_audit_conform_dict_version 2.2
_audit_creation_date 2009-10-21T08:17:41-00:00
_audit_creation_method 'WinGX routine CIF_UPDATE'
_cell_angle_alpha 90
_cell_angle_beta 93.645(1)
_cell_angle_gamma 90
_cell_formula_units_Z 4
_cell_length_a 11.7025(3)
_cell_length_b 15.7522(2)
_cell_length_c 19.5807(5)
_cell_measurement_reflns_used 29041
_cell_measurement_temperature 173(2)
_cell_measurement_theta_max 27.103
_cell_measurement_theta_min 3.395
_cell_measurement_wavelength 0.71073
_cell_volume 3602.21(14)
_computing_cell_refinement 'HKL Scalepack (Otwinowski & Minor 1997)'
_computing_data_collection 'Collect (Nonius BV, 1997-2000)'
_computing_data_reduction 'HKL Denzo and Scalepack (Otwinowski & Minor 1997)'
_computing_molecular_graphics 'Ortep-3 for Windows (Farrugia, 1997)'
_computing_publication_material 'WinGX publication routines (Farrugia, 1999)'
_computing_structure_refinement 'SHELXL-97 (Sheldrick, 1997)'
_computing_structure_solution 'SHELXS-97 (Sheldrick, 1997)'
_diffrn_ambient_temperature 173(2)
_diffrn_detector 'CCD plate'
_diffrn_measured_fraction_theta_full 0.998
_diffrn_measured_fraction_theta_max 0.998
_diffrn_measurement_device '95mm CCD camera on \k-goniostat'
_diffrn_measurement_device_type KappaCCD
_diffrn_measurement_method 'CCD rotation images, thick slices'
_diffrn_orient_matrix_type 'by Nonius Collect from scalepack cell'
_diffrn_orient_matrix_UB_11 0.352141E-1
_diffrn_orient_matrix_UB_12 0.57825E-1
_diffrn_orient_matrix_UB_13 0.30916E-2
_diffrn_orient_matrix_UB_21 0.36683E-1
_diffrn_orient_matrix_UB_22 -0.143729E-1
_diffrn_orient_matrix_UB_23 0.460684E-1
_diffrn_orient_matrix_UB_31 0.688911E-1
_diffrn_orient_matrix_UB_32 -0.219044E-1
_diffrn_orient_matrix_UB_33 -0.220669E-1
_diffrn_radiation_monochromator graphite
_diffrn_radiation_probe x-ray
_diffrn_radiation_type MoK\a
_diffrn_radiation_wavelength 0.7107
_diffrn_reflns_av_R_equivalents 0.0978
_diffrn_reflns_av_unetI/netI 0.0587
_diffrn_reflns_limit_h_max 15
_diffrn_reflns_limit_h_min -15
_diffrn_reflns_limit_k_max 19
_diffrn_reflns_limit_k_min -20
_diffrn_reflns_limit_l_max 25
_diffrn_reflns_limit_l_min -25
_diffrn_reflns_number 56481
_diffrn_reflns_theta_full 27.11
_diffrn_reflns_theta_max 27.11
_diffrn_reflns_theta_min 3.49
_diffrn_source 'Enraf Nonius FR590'
_exptl_absorpt_coefficient_mu 0.142
_exptl_absorpt_correction_type none
_exptl_crystal_colour Colourless
_exptl_crystal_density_diffrn 1.074
_exptl_crystal_density_method 'not measured'
_exptl_crystal_description Plate
_exptl_crystal_F_000 1280
_exptl_crystal_size_max 0.21
_exptl_crystal_size_mid 0.19
_exptl_crystal_size_min 0.1
_refine_diff_density_max 0.494
_refine_diff_density_min -0.498
_refine_diff_density_rms 0.056
_refine_ls_extinction_method none
_refine_ls_goodness_of_fit_ref 1.023
_refine_ls_hydrogen_treatment constr
_refine_ls_matrix_type full
_refine_ls_number_parameters 354
_refine_ls_number_reflns 7937
_refine_ls_number_restraints 0
_refine_ls_restrained_S_all 1.023
_refine_ls_R_factor_all 0.095
_refine_ls_R_factor_gt 0.0593
_refine_ls_shift/su_max 0.001
_refine_ls_shift/su_mean 0
_refine_ls_structure_factor_coef Fsqd
_refine_ls_weighting_details 'calc w=1/[\s^2^(Fo^2^)+(0.0530P)^2^+3.5919P] where P=(Fo^2^+2Fc^2^)/3'
_refine_ls_weighting_scheme calc
_refine_ls_wR_factor_gt 0.1264
_refine_ls_wR_factor_ref 0.1425
_reflns_number_gt 5634
_reflns_number_total 7937
_reflns_threshold_expression >2sigma(I)
_cod_data_source_file c2dt31442h.txt
_cod_data_source_block (4)-oct709
_cod_original_sg_symbol_H-M 'P 21/c'
_cod_database_code 7020099

loop_
_symmetry_equiv_pos_as_xyz
'x, y, z'
'-x, y+1/2, -z+1/2'
'-x, -y, -z'
'x, -y-1/2, z-1/2'

loop_
_atom_site_label
_atom_site_type_symbol
_atom_site_fract_x
_atom_site_fract_y
_atom_site_fract_z
_atom_site_U_iso_or_equiv
_atom_site_adp_type
_atom_site_occupancy
_atom_site_symmetry_multiplicity
_atom_site_calc_flag
_atom_site_refinement_flags
Si1 Si 0.40432(6) 0.89333(4) 0.24848(3) 0.02523(16) Uani 1 1 d .
Si2 Si 0.49191(6) 0.83275(5) 0.11408(4) 0.03044(18) Uani 1 1 d .
Mg Mg 0.66857(6) 0.87439(5) 0.23775(4) 0.01991(18) Uani 1 1 d .
O O 0.73915(15) 0.97921(11) 0.19841(10) 0.0352(4) Uani 1 1 d .
N1 N 0.79723(16) 0.78524(12) 0.25740(9) 0.0213(4) Uani 1 1 d .
N2 N 0.73014(16) 0.86783(12) 0.33968(9) 0.0218(4) Uani 1 1 d .
N3 N 0.50890(16) 0.86931(12) 0.19543(10) 0.0227(4) Uani 1 1 d .
C1 C 0.79913(18) 0.80438(13) 0.32393(11) 0.0184(5) Uani 1 1 d .
C2 C 0.86821(19) 0.75490(14) 0.37803(11) 0.0206(5) Uani 1 1 d .
C3 C 0.9794(2) 0.77967(15) 0.39978(12) 0.0241(5) Uani 1 1 d .
C4 C 1.0378(2) 0.73335(16) 0.45185(12) 0.0309(6) Uani 1 1 d .
H4 H 1.113 0.7502 0.4672 0.037 Uiso 1 1 calc R
C5 C 0.9889(2) 0.66340(17) 0.48174(13) 0.0335(6) Uani 1 1 d .
C6 C 0.8788(2) 0.64038(15) 0.45934(12) 0.0311(6) Uani 1 1 d .
H6 H 0.8444 0.5929 0.4798 0.037 Uiso 1 1 calc R
C7 C 0.8165(2) 0.68491(14) 0.40750(12) 0.0244(5) Uani 1 1 d .
C8 C 1.0356(2) 0.85506(17) 0.36883(14) 0.0350(6) Uani 1 1 d .
H8A H 1.022 0.8534 0.3189 0.052 Uiso 1 1 calc R
H8B H 1.1181 0.8535 0.3808 0.052 Uiso 1 1 calc R
H8C H 1.0032 0.9074 0.3865 0.052 Uiso 1 1 calc R
C9 C 1.0551(3) 0.6133(2) 0.53723(15) 0.0498(8) Uani 1 1 d .
H9A H 1.1311 0.6386 0.5462 0.075 Uiso 0.5 1 calc PR
H9B H 1.0634 0.5544 0.5222 0.075 Uiso 0.5 1 calc PR
H9C H 1.0137 0.6145 0.5792 0.075 Uiso 0.5 1 calc PR
H9D H 1.0077 0.5664 0.5522 0.075 Uiso 0.5 1 calc PR
H9E H 1.0754 0.6506 0.5762 0.075 Uiso 0.5 1 calc PR
H9F H 1.1251 0.5905 0.5192 0.075 Uiso 0.5 1 calc PR
C10 C 0.6966(2) 0.65671(16) 0.38529(14) 0.0333(6) Uani 1 1 d .
H10A H 0.6942 0.6379 0.3375 0.05 Uiso 1 1 calc R
H10B H 0.6435 0.7042 0.3896 0.05 Uiso 1 1 calc R
H10C H 0.6742 0.6096 0.4143 0.05 Uiso 1 1 calc R
C11 C 0.87099(19) 0.71930(14) 0.23158(11) 0.0213(5) Uani 1 1 d .
H11 H 0.921 0.6969 0.2708 0.026 Uiso 1 1 calc R
C12 C 0.8005(2) 0.64586(15) 0.20030(13) 0.0258(5) Uani 1 1 d .
H12A H 0.7429 0.6685 0.1658 0.031 Uiso 1 1 calc R
H12B H 0.7591 0.6178 0.2366 0.031 Uiso 1 1 calc R
C13 C 0.8748(2) 0.58017(15) 0.16626(13) 0.0297(6) Uani 1 1 d .
H13A H 0.9253 0.5518 0.2017 0.036 Uiso 1 1 calc R
H13B H 0.8248 0.5364 0.1437 0.036 Uiso 1 1 calc R
C14 C 0.9475(2) 0.62072(16) 0.11361(13) 0.0308(6) Uani 1 1 d .
H14A H 0.9967 0.577 0.0941 0.037 Uiso 1 1 calc R
H14B H 0.8972 0.6447 0.0759 0.037 Uiso 1 1 calc R
C15 C 1.0217(2) 0.69057(16) 0.14616(14) 0.0313(6) Uani 1 1 d .
H15A H 1.0665 0.7177 0.1109 0.038 Uiso 1 1 calc R
H15B H 1.0762 0.6659 0.1815 0.038 Uiso 1 1 calc R
C16 C 0.9477(2) 0.75740(15) 0.17893(13) 0.0268(5) Uani 1 1 d .
H16A H 0.8991 0.786 0.1426 0.032 Uiso 1 1 calc R
H16B H 0.9981 0.8009 0.2016 0.032 Uiso 1 1 calc R
C17 C 0.73890(19) 0.90569(14) 0.40831(11) 0.0211(5) Uani 1 1 d .
H17 H 0.8038 0.8777 0.4353 0.025 Uiso 1 1 calc R
C18 C 0.6310(2) 0.89432(15) 0.44717(12) 0.0247(5) Uani 1 1 d .
H18A H 0.614 0.8331 0.4517 0.03 Uiso 1 1 calc R
H18B H 0.5652 0.9213 0.4213 0.03 Uiso 1 1 calc R
C19 C 0.6474(2) 0.93469(16) 0.51850(12) 0.0280(5) Uani 1 1 d .
H19A H 0.5756 0.9292 0.5423 0.034 Uiso 1 1 calc R
H19B H 0.7083 0.9038 0.5457 0.034 Uiso 1 1 calc R
C20 C 0.6797(2) 1.02784(16) 0.51437(13) 0.0313(6) Uani 1 1 d .
H20A H 0.6957 1.0503 0.5612 0.038 Uiso 1 1 calc R
H20B H 0.6143 1.06 0.4928 0.038 Uiso 1 1 calc R
C21 C 0.7843(2) 1.04106(16) 0.47328(12) 0.0293(6) Uani 1 1 d .
H21A H 0.8523 1.0157 0.4981 0.035 Uiso 1 1 calc R
H21B H 0.7984 1.1026 0.4681 0.035 Uiso 1 1 calc R
C22 C 0.7666(2) 1.00027(15) 0.40270(12) 0.0255(5) Uani 1 1 d .
H22A H 0.8368 1.0074 0.3776 0.031 Uiso 1 1 calc R
H22B H 0.703 1.0293 0.3763 0.031 Uiso 1 1 calc R
C23 C 0.3909(3) 0.80853(19) 0.31480(15) 0.0447(7) Uani 1 1 d .
H23A H 0.3714 0.7545 0.2922 0.067 Uiso 1 1 calc R
H23B H 0.3304 0.8241 0.3449 0.067 Uiso 1 1 calc R
H23C H 0.4637 0.8027 0.3419 0.067 Uiso 1 1 calc R
C24 C 0.4415(2) 0.99560(16) 0.29318(13) 0.0318(6) Uani 1 1 d .
H24A H 0.4488 1.0406 0.2592 0.048 Uiso 1 1 calc R
H24B H 0.5143 0.9892 0.3203 0.048 Uiso 1 1 calc R
H24C H 0.381 1.0105 0.3234 0.048 Uiso 1 1 calc R
C25 C 0.2569(2) 0.9073(2) 0.20572(16) 0.0462(8) Uani 1 1 d .
H25A H 0.2339 0.855 0.1815 0.069 Uiso 1 1 calc R
H25B H 0.2577 0.9543 0.173 0.069 Uiso 1 1 calc R
H25C H 0.2025 0.9198 0.2404 0.069 Uiso 1 1 calc R
C26 C 0.6366(3) 0.8210(2) 0.07839(14) 0.0454(7) Uani 1 1 d .
H26A H 0.6773 0.8754 0.0818 0.068 Uiso 1 1 calc R
H26B H 0.627 0.8038 0.0303 0.068 Uiso 1 1 calc R
H26C H 0.6809 0.7778 0.1045 0.068 Uiso 1 1 calc R
C27 C 0.4107(3) 0.9069(3) 0.05338(16) 0.0597(10) Uani 1 1 d .
H27A H 0.4467 0.9631 0.0556 0.09 Uiso 1 1 calc R
H27B H 0.3313 0.9116 0.0662 0.09 Uiso 1 1 calc R
H27C H 0.4117 0.8848 0.0067 0.09 Uiso 1 1 calc R
C28 C 0.4183(4) 0.7276(2) 0.1066(2) 0.0742(12) Uani 1 1 d .
H28A H 0.3425 0.7319 0.1249 0.111 Uiso 1 1 calc R
H28B H 0.464 0.685 0.1326 0.111 Uiso 1 1 calc R
H28C H 0.4099 0.7108 0.0583 0.111 Uiso 1 1 calc R
C29 C 0.8601(2) 0.9976(2) 0.20449(18) 0.0499(8) Uani 1 1 d .
H29A H 0.9045 0.9493 0.1876 0.06 Uiso 1 1 calc R
H29B H 0.8857 1.0086 0.2528 0.06 Uiso 1 1 calc R
C30 C 0.8764(3) 1.0735(3) 0.1626(2) 0.0887(16) Uani 1 1 d .
H30A H 0.9044 1.1213 0.1919 0.106 Uiso 1 1 calc R
H30B H 0.9337 1.062 0.1286 0.106 Uiso 1 1 calc R
C31 C 0.7675(3) 1.0950(3) 0.1280(3) 0.0874(15) Uani 1 1 d .
H31A H 0.7662 1.0783 0.0792 0.105 Uiso 1 1 calc R
H31B H 0.7538 1.1569 0.1306 0.105 Uiso 1 1 calc R
C32 C 0.6797(3) 1.0485(2) 0.1629(2) 0.0569(9) Uani 1 1 d .
H32A H 0.6428 1.0858 0.1957 0.068 Uiso 1 1 calc R
H32B H 0.62 1.0264 0.1293 0.068 Uiso 1 1 calc R

loop_
_atom_site_aniso_label
_atom_site_aniso_U_11
_atom_site_aniso_U_22
_atom_site_aniso_U_33
_atom_site_aniso_U_23
_atom_site_aniso_U_13
_atom_site_aniso_U_12
Si1 0.0201(3) 0.0329(4) 0.0226(3) -0.0030(3) 0.0010(3) -0.0001(3)
Si2 0.0304(4) 0.0390(4) 0.0211(4) -0.0090(3) -0.0040(3) 0.0024(3)
Mg 0.0198(4) 0.0221(4) 0.0176(4) 0.0002(3) -0.0005(3) 0.0003(3)
O 0.0302(10) 0.0304(10) 0.0444(11) 0.0130(8) -0.0034(8) -0.0059(8)
N1 0.0221(10) 0.0236(10) 0.0183(10) -0.0035(8) 0.0014(8) 0.0022(8)
N2 0.0249(10) 0.0239(10) 0.0162(9) -0.0035(7) -0.0018(8) 0.0033(8)
N3 0.0220(10) 0.0275(10) 0.0181(10) -0.0034(8) -0.0017(8) 0.0001(8)
C1 0.0160(11) 0.0195(11) 0.0196(11) -0.0007(8) 0.0001(9) -0.0036(8)
C2 0.0251(12) 0.0205(11) 0.0162(11) -0.0033(9) 0.0007(9) 0.0033(9)
C3 0.0253(12) 0.0267(12) 0.0200(12) -0.0058(9) -0.0002(10) 0.0040(10)
C4 0.0311(14) 0.0371(15) 0.0236(13) -0.0101(11) -0.0061(11) 0.0131(11)
C5 0.0452(16) 0.0344(14) 0.0206(13) -0.0025(10) 0.0008(11) 0.0200(12)
C6 0.0465(16) 0.0252(13) 0.0224(13) 0.0045(10) 0.0092(12) 0.0094(11)
C7 0.0329(13) 0.0201(12) 0.0204(12) -0.0025(9) 0.0044(10) 0.0035(10)
C8 0.0267(13) 0.0415(16) 0.0361(15) -0.0004(12) -0.0040(11) -0.0064(11)
C9 0.067(2) 0.0539(19) 0.0277(15) 0.0043(13) -0.0061(14) 0.0308(16)
C10 0.0395(15) 0.0280(13) 0.0327(15) 0.0035(11) 0.0055(12) -0.0072(11)
C11 0.0212(11) 0.0248(12) 0.0177(11) -0.0037(9) -0.0008(9) 0.0046(9)
C12 0.0250(12) 0.0245(12) 0.0284(13) -0.0041(10) 0.0054(10) -0.0031(10)
C13 0.0314(14) 0.0238(12) 0.0337(14) -0.0071(10) -0.0003(11) 0.0039(10)
C14 0.0290(13) 0.0356(14) 0.0282(13) -0.0099(11) 0.0051(11) 0.0084(11)
C15 0.0235(13) 0.0394(15) 0.0316(14) -0.0037(11) 0.0072(11) 0.0033(11)
C16 0.0238(12) 0.0266(13) 0.0304(14) -0.0059(10) 0.0052(11) -0.0033(10)
C17 0.0222(12) 0.0252(12) 0.0156(11) -0.0034(9) -0.0014(9) 0.0035(9)
C18 0.0277(13) 0.0273(12) 0.0189(12) -0.0001(9) 0.0005(10) -0.0030(10)
C19 0.0282(13) 0.0385(14) 0.0175(12) -0.0005(10) 0.0033(10) 0.0003(11)
C20 0.0363(14) 0.0344(14) 0.0232(13) -0.0098(10) 0.0005(11) 0.0078(11)
C21 0.0357(14) 0.0274(13) 0.0244(13) -0.0091(10) -0.0018(11) -0.0042(11)
C22 0.0293(13) 0.0263(12) 0.0212(12) -0.0041(9) 0.0034(10) -0.0046(10)
C23 0.0505(18) 0.0449(17) 0.0401(17) 0.0034(13) 0.0142(14) -0.0084(14)
C24 0.0320(14) 0.0377(15) 0.0258(13) -0.0075(11) 0.0017(11) 0.0075(11)
C25 0.0245(14) 0.068(2) 0.0462(18) -0.0122(15) 0.0011(13) 0.0031(13)
C26 0.0476(18) 0.065(2) 0.0241(14) -0.0064(13) 0.0047(13) 0.0154(15)
C27 0.051(2) 0.099(3) 0.0268(16) 0.0054(16) -0.0101(14) 0.0223(19)
C28 0.083(3) 0.064(2) 0.076(3) -0.041(2) 0.011(2) -0.025(2)
C29 0.0340(16) 0.0554(19) 0.060(2) 0.0163(16) -0.0035(15) -0.0172(14)
C30 0.070(3) 0.116(4) 0.076(3) 0.063(3) -0.025(2) -0.053(2)
C31 0.066(3) 0.079(3) 0.120(4) 0.065(3) 0.025(3) 0.007(2)
C32 0.0477(19) 0.0378(17) 0.085(3) 0.0301(17) 0.0026(18) 0.0029(14)

loop_
_atom_type_symbol
_atom_type_description
_atom_type_scat_dispersion_real
_atom_type_scat_dispersion_imag
_atom_type_scat_source
C C 0.0033 0.0016 'International Tables Vol C Tables 4.2.6.8 and 6.1.1.4'
H H 0 0 'International Tables Vol C Tables 4.2.6.8 and 6.1.1.4'
Mg Mg 0.0486 0.0363 'International Tables Vol C Tables 4.2.6.8 and 6.1.1.4'
N N 0.0061 0.0033 'International Tables Vol C Tables 4.2.6.8 and 6.1.1.4'
O O 0.0106 0.006 'International Tables Vol C Tables 4.2.6.8 and 6.1.1.4'
Si Si 0.0817 0.0704 'International Tables Vol C Tables 4.2.6.8 and 6.1.1.4'

loop_
_geom_angle_atom_site_label_1
_geom_angle_atom_site_label_2
_geom_angle_atom_site_label_3
_geom_angle
N3 Si1 C24 108.83(11)
N3 Si1 C23 111.12(12)
C24 Si1 C23 108.44(13)
N3 Si1 C25 115.46(12)
C24 Si1 C25 106.68(13)
C23 Si1 C25 106.03(15)
C24 Si1 Mg 84.94(8)
C23 Si1 Mg 96.06(10)
C25 Si1 Mg 149.73(10)
N3 Si2 C28 113.66(15)
N3 Si2 C27 114.05(13)
C28 Si2 C27 106.81(19)
N3 Si2 C26 109.15(12)
C28 Si2 C26 107.76(16)
C27 Si2 C26 104.88(15)
C28 Si2 Mg 121.43(15)
C27 Si2 Mg 129.55(13)
C26 Si2 Mg 75.16(9)
N3 Mg O 105.60(8)
N3 Mg N1 134.26(8)
O Mg N1 108.30(8)
N3 Mg N2 130.83(8)
O Mg N2 106.34(8)
N1 Mg N2 65.54(7)
N3 Mg Si1 29.36(6)
O Mg Si1 112.19(6)
N1 Mg Si1 139.50(6)
N2 Mg Si1 102.94(6)
C1 Mg Si1 124.72(6)
N3 Mg Si2 28.60(6)
O Mg Si2 98.12(6)
N1 Mg Si2 115.72(6)
N2 Mg Si2 153.75(6)
C1 Mg Si2 141.36(6)
Si1 Mg Si2 57.88(2)
C29 O C32 109.1(2)
C29 O Mg 123.76(16)
C32 O Mg 127.08(16)
C1 N1 C11 121.62(19)
C1 N1 Mg 89.71(13)
C11 N1 Mg 148.63(15)
C1 N2 C17 120.55(19)
C1 N2 Mg 89.62(13)
C17 N2 Mg 149.05(15)
Si2 N3 Si1 127.24(12)
Si2 N3 Mg 117.05(10)
Si1 N3 Mg 115.41(10)
N2 C1 N1 115.0(2)
N2 C1 C2 122.04(19)
N1 C1 C2 122.90(19)
N2 C1 Mg 57.62(11)
N1 C1 Mg 57.45(11)
C2 C1 Mg 173.63(15)
C3 C2 C7 120.8(2)
C3 C2 C1 121.1(2)
C7 C2 C1 118.1(2)
C4 C3 C2 118.6(2)
C4 C3 C8 120.1(2)
C2 C3 C8 121.3(2)
C5 C4 C3 121.8(2)
C5 C4 H4 119.1
C3 C4 H4 119.1
C6 C5 C4 118.4(2)
C6 C5 C9 121.0(3)
C4 C5 C9 120.7(3)
C5 C6 C7 122.0(2)
C5 C6 H6 119
C7 C6 H6 119
C2 C7 C6 118.4(2)
C2 C7 C10 122.1(2)
C6 C7 C10 119.5(2)
C3 C8 H8A 109.5
C3 C8 H8B 109.5
H8A C8 H8B 109.5
C3 C8 H8C 109.5
H8A C8 H8C 109.5
H8B C8 H8C 109.5
C5 C9 H9A 109.5
C5 C9 H9B 109.5
H9A C9 H9B 109.5
C5 C9 H9C 109.5
H9A C9 H9C 109.5
H9B C9 H9C 109.5
C5 C9 H9D 109.5
H9A C9 H9D 141.1
H9B C9 H9D 56.3
H9C C9 H9D 56.3
C5 C9 H9E 109.5
H9A C9 H9E 56.3
H9B C9 H9E 141.1
H9C C9 H9E 56.3
H9D C9 H9E 109.5
C5 C9 H9F 109.5
H9A C9 H9F 56.3
H9B C9 H9F 56.3
H9C C9 H9F 141.1
H9D C9 H9F 109.5
H9E C9 H9F 109.5
C7 C10 H10A 109.5
C7 C10 H10B 109.5
H10A C10 H10B 109.5
C7 C10 H10C 109.5
H10A C10 H10C 109.5
H10B C10 H10C 109.5
N1 C11 C12 111.21(18)
N1 C11 C16 109.79(18)
C12 C11 C16 110.59(19)
N1 C11 H11 108.4
C12 C11 H11 108.4
C16 C11 H11 108.4
C11 C12 C13 112.34(19)
C11 C12 H12A 109.1
C13 C12 H12A 109.1
C11 C12 H12B 109.1
C13 C12 H12B 109.1
H12A C12 H12B 107.9
C14 C13 C12 111.7(2)
C14 C13 H13A 109.3
C12 C13 H13A 109.3
C14 C13 H13B 109.3
C12 C13 H13B 109.3
H13A C13 H13B 107.9
C15 C14 C13 110.5(2)
C15 C14 H14A 109.5
C13 C14 H14A 109.5
C15 C14 H14B 109.5
C13 C14 H14B 109.5
H14A C14 H14B 108.1
C14 C15 C16 110.5(2)
C14 C15 H15A 109.5
C16 C15 H15A 109.5
C14 C15 H15B 109.5
C16 C15 H15B 109.5
H15A C15 H15B 108.1
C15 C16 C11 112.6(2)
C15 C16 H16A 109.1
C11 C16 H16A 109.1
C15 C16 H16B 109.1
C11 C16 H16B 109.1
H16A C16 H16B 107.8
N2 C17 C18 113.38(18)
N2 C17 C22 109.43(18)
C18 C17 C22 109.61(18)
N2 C17 H17 108.1
C18 C17 H17 108.1
C22 C17 H17 108.1
C17 C18 C19 110.18(19)
C17 C18 H18A 109.6
C19 C18 H18A 109.6
C17 C18 H18B 109.6
C19 C18 H18B 109.6
H18A C18 H18B 108.1
C20 C19 C18 111.7(2)
C20 C19 H19A 109.3
C18 C19 H19A 109.3
C20 C19 H19B 109.3
C18 C19 H19B 109.3
H19A C19 H19B 108
C19 C20 C21 111.8(2)
C19 C20 H20A 109.3
C21 C20 H20A 109.3
C19 C20 H20B 109.3
C21 C20 H20B 109.3
H20A C20 H20B 107.9
C20 C21 C22 110.7(2)
C20 C21 H21A 109.5
C22 C21 H21A 109.5
C20 C21 H21B 109.5
C22 C21 H21B 109.5
H21A C21 H21B 108.1
C21 C22 C17 111.23(19)
C21 C22 H22A 109.4
C17 C22 H22A 109.4
C21 C22 H22B 109.4
C17 C22 H22B 109.4
H22A C22 H22B 108
Si1 C23 H23A 109.5
Si1 C23 H23B 109.5
H23A C23 H23B 109.5
Si1 C23 H23C 109.5
H23A C23 H23C 109.5
H23B C23 H23C 109.5
Si1 C24 H24A 109.5
Si1 C24 H24B 109.5
H24A C24 H24B 109.5
Si1 C24 H24C 109.5
H24A C24 H24C 109.5
H24B C24 H24C 109.5
Si1 C25 H25A 109.5
Si1 C25 H25B 109.5
H25A C25 H25B 109.5
Si1 C25 H25C 109.5
H25A C25 H25C 109.5
H25B C25 H25C 109.5
Si2 C26 H26A 109.5
Si2 C26 H26B 109.5
H26A C26 H26B 109.5
Si2 C26 H26C 109.5
H26A C26 H26C 109.5
H26B C26 H26C 109.5
Si2 C27 H27A 109.5
Si2 C27 H27B 109.5
H27A C27 H27B 109.5
Si2 C27 H27C 109.5
H27A C27 H27C 109.5
H27B C27 H27C 109.5
Si2 C28 H28A 109.5
Si2 C28 H28B 109.5
H28A C28 H28B 109.5
Si2 C28 H28C 109.5
H28A C28 H28C 109.5
H28B C28 H28C 109.5
O C29 C30 106.2(3)
O C29 H29A 110.5
C30 C29 H29A 110.5
O C29 H29B 110.5
C30 C29 H29B 110.5
H29A C29 H29B 108.7
C31 C30 C29 108.1(3)
C31 C30 H30A 110.1
C29 C30 H30A 110.1
C31 C30 H30B 110.1
C29 C30 H30B 110.1
H30A C30 H30B 108.4
C30 C31 C32 106.8(3)
C30 C31 H31A 110.4
C32 C31 H31A 110.4
C30 C31 H31B 110.4
C32 C31 H31B 110.4
H31A C31 H31B 108.6
O C32 C31 105.7(3)
O C32 H32A 110.6
C31 C32 H32A 110.6
O C32 H32B 110.6
C31 C32 H32B 110.6
H32A C32 H32B 108.7

loop_
_geom_bond_atom_site_label_1
_geom_bond_atom_site_label_2
_geom_bond_distance
Si1 N3 1.697(2)
Si1 C24 1.871(3)
Si1 C23 1.877(3)
Si1 C25 1.882(3)
Si1 Mg 3.1270(10)
Si2 N3 1.6937(19)
Si2 C28 1.868(3)
Si2 C27 1.881(3)
Si2 C26 1.882(3)
Si2 Mg 3.1515(10)
Mg N3 1.997(2)
Mg O 2.0205(18)
Mg N1 2.077(2)
Mg N2 2.081(2)
O C29 1.443(3)
O C32 1.448(3)
N1 C1 1.336(3)
N1 C11 1.461(3)
N2 C1 1.333(3)
N2 C17 1.468(3)
C1 C2 1.508(3)
C2 C3 1.399(3)
C2 C7 1.399(3)
C3 C4 1.396(3)
C3 C8 1.503(3)
C4 C5 1.388(4)
C4 H4 0.95
C5 C6 1.382(4)
C5 C9 1.516(4)
C6 C7 1.400(3)
C6 H6 0.95
C7 C10 1.510(3)
C8 H8A 0.98
C8 H8B 0.98
C8 H8C 0.98
C9 H9A 0.98
C9 H9B 0.98
C9 H9C 0.98
C9 H9D 0.98
C9 H9E 0.98
C9 H9F 0.98
C10 H10A 0.98
C10 H10B 0.98
C10 H10C 0.98
C11 C12 1.526(3)
C11 C16 1.532(3)
C11 H11 1
C12 C13 1.531(3)
C12 H12A 0.99
C12 H12B 0.99
C13 C14 1.519(4)
C13 H13A 0.99
C13 H13B 0.99
C14 C15 1.517(4)
C14 H14A 0.99
C14 H14B 0.99
C15 C16 1.530(3)
C15 H15A 0.99
C15 H15B 0.99
C16 H16A 0.99
C16 H16B 0.99
C17 C18 1.526(3)
C17 C22 1.530(3)
C17 H17 1
C18 C19 1.536(3)
C18 H18A 0.99
C18 H18B 0.99
C19 C20 1.519(4)
C19 H19A 0.99
C19 H19B 0.99
C20 C21 1.521(3)
C20 H20A 0.99
C20 H20B 0.99
C21 C22 1.526(3)
C21 H21A 0.99
C21 H21B 0.99
C22 H22A 0.99
C22 H22B 0.99
C23 H23A 0.98
C23 H23B 0.98
C23 H23C 0.98
C24 H24A 0.98
C24 H24B 0.98
C24 H24C 0.98
C25 H25A 0.98
C25 H25B 0.98
C25 H25C 0.98
C26 H26A 0.98
C26 H26B 0.98
C26 H26C 0.98
C27 H27A 0.98
C27 H27B 0.98
C27 H27C 0.98
C28 H28A 0.98
C28 H28B 0.98
C28 H28C 0.98
C29 C30 1.469(4)
C29 H29A 0.99
C29 H29B 0.99
C30 C31 1.445(5)
C30 H30A 0.99
C30 H30B 0.99
C31 C32 1.466(4)
C31 H31A 0.99
C31 H31B 0.99
C32 H32A 0.99
C32 H32B 0.99
